data_4112456
loop_
_publ_author_name
'Scott A. Hilderbrand'
'Mi Hee Lim'
'Stephen J. Lippard'

_publ_section_title
;
 Dirhodium Tetracarboxylate Scaffolds as Reversible Fluorescence-Based
 Nitric Oxide Sensors
;
_journal_name_full 'Journal of the American Chemical Society'
_journal_page_first 4972
_journal_page_last 4978
_journal_paper_doi 10.1021/ja038471j
_journal_volume 126
_journal_year 2004
_chemical_formula_sum 'C8 H12 N2 O10 Rh2'
_chemical_formula_weight 502.02
_chemical_name_systematic
; 
 ? 
;
_space_group_IT_number 14
_symmetry_cell_setting monoclinic
_symmetry_space_group_name_Hall '-P 2ybc'
_symmetry_space_group_name_H-M 'P 1 21/c 1'
_atom_sites_solution_hydrogens geom
_atom_sites_solution_primary direct
_atom_sites_solution_secondary difmap
_audit_creation_method SHELXL-97
_cell_angle_alpha 90.00
_cell_angle_beta 123.867(15)
_cell_angle_gamma 90.00
_cell_formula_units_Z 2
_cell_length_a 8.142(2)
_cell_length_b 11.575(3)
_cell_length_c 9.2779(17)
_cell_measurement_reflns_used 865
_cell_measurement_temperature 293(2)
_cell_measurement_theta_max 27.87
_cell_measurement_theta_min 3.01
_cell_volume 726.0(3)
_computing_cell_refinement 'Bruker SMART'
_computing_data_collection 'Bruker SMART'
_computing_data_reduction 'Bruker SAINT'
_computing_molecular_graphics 'Bruker SHELXTL'
_computing_publication_material 'Bruker SHELXTL'
_computing_structure_refinement 'SHELXL-97 (Sheldrick, 1997)'
_computing_structure_solution 'SHELXS-97 (Sheldrick, 1990)'
_diffrn_ambient_temperature 293(2)
_diffrn_measured_fraction_theta_full 0.956
_diffrn_measured_fraction_theta_max 0.956
_diffrn_measurement_device_type 'CCD area detector'
_diffrn_measurement_method 'phi and omega scans'
_diffrn_radiation_monochromator graphite
_diffrn_radiation_source 'fine-focus sealed tube'
_diffrn_radiation_type MoK\a
_diffrn_radiation_wavelength 0.71073
_diffrn_reflns_av_R_equivalents 0.0310
_diffrn_reflns_av_sigmaI/netI 0.0310
_diffrn_reflns_limit_h_max 10
_diffrn_reflns_limit_h_min -10
_diffrn_reflns_limit_k_max 15
_diffrn_reflns_limit_k_min -15
_diffrn_reflns_limit_l_max 12
_diffrn_reflns_limit_l_min -12
_diffrn_reflns_number 6200
_diffrn_reflns_theta_full 28.29
_diffrn_reflns_theta_max 28.29
_diffrn_reflns_theta_min 3.01
_exptl_absorpt_coefficient_mu 2.326
_exptl_absorpt_correction_T_max 1.000000
_exptl_absorpt_correction_T_min 0.845965
_exptl_absorpt_correction_type SADABS
_exptl_crystal_colour dark_red
_exptl_crystal_density_diffrn 2.296
_exptl_crystal_density_meas 0
_exptl_crystal_description block
_exptl_crystal_F_000 488
_exptl_crystal_size_max 0.20
_exptl_crystal_size_mid 0.20
_exptl_crystal_size_min 0.10
_refine_diff_density_max 0.760
_refine_diff_density_min -0.624
_refine_diff_density_rms 0.108
_refine_ls_extinction_method none
_refine_ls_goodness_of_fit_ref 1.134
_refine_ls_hydrogen_treatment mixed
_refine_ls_matrix_type full
_refine_ls_number_parameters 106
_refine_ls_number_reflns 1718
_refine_ls_number_restraints 0
_refine_ls_restrained_S_all 1.134
_refine_ls_R_factor_all 0.0336
_refine_ls_R_factor_gt 0.0270
_refine_ls_shift/su_max 0.005
_refine_ls_shift/su_mean 0.001
_refine_ls_structure_factor_coef Fsqd
_refine_ls_weighting_details 'calc w=1/[\s^2^(Fo^2^)+(0.0208P)^2^+0.2478P] where P=(Fo^2^+2Fc^2^)/3'
_refine_ls_weighting_scheme calc
_refine_ls_wR_factor_gt 0.0528
_refine_ls_wR_factor_ref 0.0548
_reflns_number_gt 1530
_reflns_number_total 1718
_reflns_threshold_expression >2sigma(I)
_cod_data_source_file ja038471jsi20040128_120221.cif
_cod_data_source_block Complex8
_cod_original_sg_symbol_H-M 'P 1 21/n 1'
_cod_database_code 4112456

loop_
_symmetry_equiv_pos_as_xyz
'x, y, z'
'-x, y+1/2, -z+1/2'
'-x, -y, -z'
'x, -y-1/2, z-1/2'

loop_
_atom_site_label
_atom_site_type_symbol
_atom_site_fract_x
_atom_site_fract_y
_atom_site_fract_z
_atom_site_U_iso_or_equiv
_atom_site_adp_type
_atom_site_occupancy
_atom_site_symmetry_multiplicity
_atom_site_calc_flag
_atom_site_refinement_flags
Rh1 Rh 0.37498(3) 1.02697(2) 0.84443(3) 0.01561(8) Uani 1 1 d .
O5 O 0.2653(4) 1.1255(2) 0.5367(3) 0.0427(7) Uani 1 1 d .
O1 O 0.2026(3) 1.08755(19) 0.9236(3) 0.0211(4) Uani 1 1 d .
O3 O 0.2602(3) 0.86537(18) 0.8099(3) 0.0212(4) Uani 1 1 d .
O2 O 0.5741(3) 0.96317(18) 0.7975(3) 0.0215(5) Uani 1 1 d .
O4 O 0.5150(3) 1.18234(17) 0.9098(3) 0.0213(5) Uani 1 1 d .
N1 N 0.2028(4) 1.0778(3) 0.6045(3) 0.0276(6) Uani 1 1 d .
C1 C 0.2632(4) 1.0801(3) 1.0823(4) 0.0196(6) Uani 1 1 d .
C2 C 0.3403(4) 0.7953(3) 0.9364(4) 0.0196(6) Uani 1 1 d .
C3 C 0.1308(5) 1.1274(3) 1.1331(4) 0.0260(7) Uani 1 1 d .
H1 H 0.0293 1.1664 1.0427 0.030(10) Uiso 1 1 d R
H2 H 0.2054 1.1794 1.2229 0.035(10) Uiso 1 1 d R
H3 H 0.0821 1.0677 1.1729 0.054(12) Uiso 1 1 d R
C4 C 0.2592(5) 0.6755(3) 0.9049(5) 0.0309(8) Uani 1 1 d .
H4 H 0.1335 0.6749 0.8123 0.045(11) Uiso 1 1 d R
H5 H 0.3281 0.6273 0.8663 0.078(16) Uiso 1 1 d R
H6 H 0.2820 0.6470 0.9964 0.063(15) Uiso 1 1 d R

loop_
_atom_site_aniso_label
_atom_site_aniso_U_11
_atom_site_aniso_U_22
_atom_site_aniso_U_33
_atom_site_aniso_U_23
_atom_site_aniso_U_13
_atom_site_aniso_U_12
Rh1 0.01480(12) 0.01665(13) 0.01337(12) 0.00020(9) 0.00661(9) -0.00055(9)
O5 0.0530(17) 0.0484(17) 0.0244(13) 0.0122(12) 0.0202(13) 0.0072(14)
O1 0.0181(10) 0.0255(12) 0.0203(11) -0.0014(9) 0.0110(9) 0.0012(9)
O3 0.0195(11) 0.0205(11) 0.0184(11) -0.0008(9) 0.0073(9) -0.0022(9)
O2 0.0201(11) 0.0263(12) 0.0190(11) 0.0003(9) 0.0115(9) 0.0028(9)
O4 0.0222(11) 0.0167(11) 0.0187(11) -0.0003(8) 0.0075(9) -0.0045(9)
N1 0.0313(15) 0.0273(15) 0.0153(13) 0.0009(12) 0.0074(12) 0.0049(13)
C1 0.0189(14) 0.0177(14) 0.0217(15) -0.0030(12) 0.0110(12) -0.0044(12)
C2 0.0190(15) 0.0211(15) 0.0189(15) -0.0002(12) 0.0108(13) -0.0001(12)
C3 0.0260(17) 0.0300(18) 0.0261(17) -0.0026(14) 0.0170(15) 0.0004(14)
C4 0.0309(18) 0.0211(17) 0.0292(19) 0.0014(14) 0.0096(15) -0.0063(14)

loop_
_atom_type_symbol
_atom_type_description
_atom_type_scat_dispersion_real
_atom_type_scat_dispersion_imag
_atom_type_scat_source
C C 0.0033 0.0016 'International Tables Vol C Tables 4.2.6.8 and 6.1.1.4'
H H 0.0000 0.0000 'International Tables Vol C Tables 4.2.6.8 and 6.1.1.4'
N N 0.0061 0.0033 'International Tables Vol C Tables 4.2.6.8 and 6.1.1.4'
O O 0.0106 0.0060 'International Tables Vol C Tables 4.2.6.8 and 6.1.1.4'
Rh Rh -1.1178 0.9187 'International Tables Vol C Tables 4.2.6.8 and 6.1.1.4'

loop_
_geom_angle_atom_site_label_1
_geom_angle_atom_site_label_2
_geom_angle_atom_site_label_3
_geom_angle
_geom_angle_site_symmetry_1
_geom_angle_site_symmetry_3
N1 Rh1 O4 90.03(10) . .
N1 Rh1 O3 97.05(10) . .
O4 Rh1 O3 172.89(8) . .
N1 Rh1 O1 96.11(10) . .
O4 Rh1 O1 88.42(9) . .
O3 Rh1 O1 91.43(8) . .
N1 Rh1 O2 90.97(10) . .
O4 Rh1 O2 90.20(9) . .
O3 Rh1 O2 89.06(8) . .
O1 Rh1 O2 172.79(8) . .
N1 Rh1 Rh1 174.13(9) . 3_677
O4 Rh1 Rh1 85.21(6) . 3_677
O3 Rh1 Rh1 87.68(6) . 3_677
O1 Rh1 Rh1 87.21(6) . 3_677
O2 Rh1 Rh1 85.62(6) . 3_677
C1 O1 Rh1 119.64(19) . .
C2 O3 Rh1 119.22(19) . .
C1 O2 Rh1 121.46(19) 3_677 .
C2 O4 Rh1 121.99(19) 3_677 .
O5 N1 Rh1 121.0(2) . .
O2 C1 O1 126.1(3) 3_677 .
O2 C1 C3 116.8(3) 3_677 .
O1 C1 C3 117.2(3) . .
O3 C2 O4 125.8(3) . 3_677
O3 C2 C4 118.0(3) . .
O4 C2 C4 116.1(3) 3_677 .

loop_
_geom_bond_atom_site_label_1
_geom_bond_atom_site_label_2
_geom_bond_distance
_geom_bond_site_symmetry_2
Rh1 N1 1.947(3) .
Rh1 O4 2.033(2) .
Rh1 O3 2.035(2) .
Rh1 O1 2.037(2) .
Rh1 O2 2.037(2) .
Rh1 Rh1 2.5134(8) 3_677
O5 N1 1.147(3) .
O1 C1 1.269(3) .
O3 C2 1.268(3) .
O2 C1 1.266(3) 3_677
O4 C2 1.272(3) 3_677
C1 O2 1.266(3) 3_677
C1 C3 1.501(4) .
C2 O4 1.272(3) 3_677
C2 C4 1.493(4) .
